data_1550143
loop_
_publ_author_name
'Ding, Lin'
'Cheng, Hailong'
'Li, Yanqing'
'Tanaka, Ryo'
'Shiono, Takeshi'
'Cai, Zhengguo'

_publ_section_title
;
 Efficient ethylene copolymerization with polar monomers using palladium
 anilinonaphthoquinone catalysts
;
_journal_issue 45
_journal_name_full 'Polymer Chemistry'
_journal_page_first 5476
_journal_paper_doi 10.1039/C8PY01292J
_journal_volume 9
_journal_year 2018
_chemical_formula_moiety 'C24 H22 N2 O4 Pd'
_chemical_formula_sum 'C24 H22 N2 O4 Pd'
_chemical_formula_weight 508.83
_space_group_crystal_system triclinic
_space_group_IT_number 2
_space_group_name_Hall '-P 1'
_space_group_name_H-M_alt 'P -1'
_symmetry_space_group_name_Hall '-P 1'
_symmetry_space_group_name_H-M 'P -1'
_atom_sites_solution_hydrogens geom
_atom_sites_solution_primary direct
_audit_creation_date 2015-04-28
_audit_creation_method
;
Olex2 1.2
(compiled 2015.01.26 svn.r3150 for OlexSys, GUI svn.r4998)
;
_audit_update_record
;
2018-07-04 deposited with the CCDC.
2018-10-29 downloaded from the CCDC.
;
_cell_angle_alpha 110.224(2)
_cell_angle_beta 92.769(2)
_cell_angle_gamma 105.358(2)
_cell_formula_units_Z 2
_cell_length_a 8.3132(7)
_cell_length_b 10.8410(9)
_cell_length_c 12.8010(11)
_cell_measurement_reflns_used 3723
_cell_measurement_temperature 130
_cell_measurement_theta_max 30.12
_cell_measurement_theta_min 2.57
_cell_volume 1031.34(15)
_computing_cell_refinement 'SAINT v7.68A (Bruker, 2009)'
_computing_data_reduction 'SAINT v7.68A (Bruker, 2009)'
_computing_molecular_graphics 'Olex2 (Dolomanov et al., 2009)'
_computing_publication_material 'Olex2 (Dolomanov et al., 2009)'
_computing_structure_refinement 'XL (Sheldrick, 2008)'
_computing_structure_solution 'ShelXS (Sheldrick, 2008)'
_diffrn_ambient_temperature 130
_diffrn_measured_fraction_theta_full 1.000
_diffrn_measured_fraction_theta_max 0.990
_diffrn_measurement_device_type 'Bruker APEX-II CCD'
_diffrn_measurement_method '\f and \w scans'
_diffrn_radiation_monochromator graphite
_diffrn_radiation_type MoK\a
_diffrn_radiation_wavelength 0.71073
_diffrn_reflns_av_R_equivalents 0.0277
_diffrn_reflns_av_unetI/netI 0.0536
_diffrn_reflns_Laue_measured_fraction_full 1.000
_diffrn_reflns_Laue_measured_fraction_max 0.990
_diffrn_reflns_limit_h_max 11
_diffrn_reflns_limit_h_min -11
_diffrn_reflns_limit_k_max 15
_diffrn_reflns_limit_k_min -14
_diffrn_reflns_limit_l_max 18
_diffrn_reflns_limit_l_min -18
_diffrn_reflns_number 10506
_diffrn_reflns_point_group_measured_fraction_full 1.000
_diffrn_reflns_point_group_measured_fraction_max 0.990
_diffrn_reflns_theta_full 26.000
_diffrn_reflns_theta_max 30.550
_diffrn_reflns_theta_min 1.716
_diffrn_standards_number 0
_exptl_absorpt_coefficient_mu 0.934
_exptl_absorpt_correction_T_max 0.7461
_exptl_absorpt_correction_T_min 0.6253
_exptl_absorpt_correction_type multi-scan
_exptl_absorpt_process_details
;
SADABS-2008/1 (Bruker,2008) was used for absorption correction.
wR2(int) was 0.1014 before and 0.0370 after correction.
The Ratio of minimum to maximum transmission is 0.8381.
The \l/2 correction factor is 0.0015.
;
_exptl_crystal_colour red
_exptl_crystal_density_diffrn 1.639
_exptl_crystal_description needle
_exptl_crystal_F_000 516
_exptl_crystal_size_max 0.3
_exptl_crystal_size_mid 0.05
_exptl_crystal_size_min 0.01
_refine_diff_density_max 0.642
_refine_diff_density_min -0.729
_refine_diff_density_rms 0.098
_refine_ls_extinction_method none
_refine_ls_goodness_of_fit_ref 1.034
_refine_ls_hydrogen_treatment constr
_refine_ls_matrix_type full
_refine_ls_number_parameters 283
_refine_ls_number_reflns 6259
_refine_ls_number_restraints 0
_refine_ls_restrained_S_all 1.034
_refine_ls_R_factor_all 0.0442
_refine_ls_R_factor_gt 0.0352
_refine_ls_shift/su_max 0.001
_refine_ls_shift/su_mean 0.000
_refine_ls_structure_factor_coef Fsqd
_refine_ls_weighting_details 'w=1/[\s^2^(Fo^2^)+(0.0333P)^2^] where P=(Fo^2^+2Fc^2^)/3'
_refine_ls_weighting_scheme calc
_refine_ls_wR_factor_gt 0.0746
_refine_ls_wR_factor_ref 0.0787
_reflns_Friedel_coverage 0.000
_reflns_number_gt 5343
_reflns_number_total 6259
_reflns_threshold_expression 'I > 2\s(I)'
_cod_data_source_file c8py01292j2.cif
_cod_data_source_block mo_dm15330_0m
_cod_depositor_comments 'Adding full bibliography for 1550143--1550145.cif.'
_cod_database_code 1550143
_shelxl_version_number 2014-3
_shelx_space_group_comment
;
The symmetry employed for this shelxl refinement is uniquely defined
by the following loop, which should always be used as a source of
symmetry information in preference to the above space-group names.
They are only intended as comments.
;
_shelx_estimated_absorpt_t_max 0.991
_shelx_estimated_absorpt_t_min 0.767
_olex2_refinement_description
;
1. Fixed Uiso
 At 1.2 times of:
  All C(H) groups
 At 1.5 times of:
  All C(H,H,H) groups
2.a Aromatic/amide H refined with riding coordinates:
 C3(H3), C4(H4), C5(H5), C6(H6), C9(H9), C13(H13), C14(H14), C15(H15),
 C20(H20), C21(H21), C22(H22), C23(H23), C24(H24)
2.b Idealised Me refined as rotating group:
 C17(H17A,H17B,H17C), C18(H18A,H18B,H18C), C19(H19A,H19B,H19C)
;
_olex2_submission_special_instructions 'No special instructions were received'

loop_
_space_group_symop_operation_xyz
'x, y, z'
'-x, -y, -z'

loop_
_atom_site_label
_atom_site_type_symbol
_atom_site_fract_x
_atom_site_fract_y
_atom_site_fract_z
_atom_site_U_iso_or_equiv
_atom_site_adp_type
_atom_site_occupancy
_atom_site_site_symmetry_order
_atom_site_calc_flag
_atom_site_refinement_flags_posn
Pd1 Pd 0.14443(2) 0.20947(2) 0.47921(2) 0.01803(6) Uani 1 1 d .
O1 O 0.2189(2) 0.04057(16) 0.49985(13) 0.0217(3) Uani 1 1 d .
O2 O 0.3266(2) -0.29467(17) 0.10729(14) 0.0314(4) Uani 1 1 d .
O3 O 0.4259(2) 0.23967(17) 0.23607(14) 0.0262(4) Uani 1 1 d .
O4 O -0.1448(2) 0.02601(17) 0.22273(14) 0.0265(4) Uani 1 1 d .
N1 N 0.1748(2) 0.10375(18) 0.32125(15) 0.0173(4) Uani 1 1 d .
N2 N 0.1263(2) 0.30564(19) 0.64523(16) 0.0213(4) Uani 1 1 d .
C1 C 0.2506(3) -0.0343(2) 0.41146(18) 0.0177(4) Uani 1 1 d .
C2 C 0.3122(3) -0.1503(2) 0.40715(18) 0.0191(4) Uani 1 1 d .
C3 C 0.3440(3) -0.1740(2) 0.5054(2) 0.0227(5) Uani 1 1 d .
H3 H 0.3273 -0.1142 0.5755 0.027 Uiso 1 1 calc R
C4 C 0.4002(3) -0.2852(3) 0.5004(2) 0.0288(5) Uani 1 1 d .
H4 H 0.4254 -0.3000 0.5675 0.035 Uiso 1 1 calc R
C5 C 0.4194(3) -0.3739(3) 0.3986(2) 0.0291(5) Uani 1 1 d .
H5 H 0.4554 -0.4511 0.3954 0.035 Uiso 1 1 calc R
C6 C 0.3868(3) -0.3519(2) 0.3002(2) 0.0261(5) Uani 1 1 d .
H6 H 0.3998 -0.4144 0.2301 0.031 Uiso 1 1 calc R
C7 C 0.3351(3) -0.2390(2) 0.30384(19) 0.0208(4) Uani 1 1 d .
C8 C 0.3026(3) -0.2140(2) 0.19692(19) 0.0215(4) Uani 1 1 d .
C9 C 0.2512(3) -0.0973(2) 0.20614(18) 0.0208(4) Uani 1 1 d .
H9 H 0.2335 -0.0795 0.1395 0.025 Uiso 1 1 calc R
C10 C 0.2249(3) -0.0076(2) 0.30520(18) 0.0174(4) Uani 1 1 d .
C11 C 0.1381(3) 0.1349(2) 0.22582(18) 0.0185(4) Uani 1 1 d .
C12 C -0.0304(3) 0.0997(2) 0.17689(19) 0.0208(4) Uani 1 1 d .
C13 C -0.0716(3) 0.1403(2) 0.09008(19) 0.0234(5) Uani 1 1 d .
H13 H -0.1862 0.1177 0.0584 0.028 Uiso 1 1 calc R
C14 C 0.0561(3) 0.2136(2) 0.05052(19) 0.0250(5) Uani 1 1 d .
H14 H 0.0281 0.2403 -0.0096 0.030 Uiso 1 1 calc R
C15 C 0.2239(3) 0.2495(2) 0.09609(19) 0.0236(5) Uani 1 1 d .
H15 H 0.3101 0.3007 0.0681 0.028 Uiso 1 1 calc R
C16 C 0.2644(3) 0.2092(2) 0.18385(19) 0.0209(4) Uani 1 1 d .
C17 C 0.5591(3) 0.3149(3) 0.1962(2) 0.0298(5) Uani 1 1 d .
H17A H 0.5568 0.2638 0.1160 0.045 Uiso 1 1 calc GR
H17B H 0.6675 0.3278 0.2386 0.045 Uiso 1 1 calc GR
H17C H 0.5448 0.4050 0.2064 0.045 Uiso 1 1 calc GR
C18 C -0.3180(3) -0.0112(3) 0.1788(2) 0.0300(5) Uani 1 1 d .
H18A H -0.3365 -0.0665 0.0979 0.045 Uiso 1 1 calc GR
H18B H -0.3512 0.0723 0.1905 0.045 Uiso 1 1 calc GR
H18C H -0.3861 -0.0651 0.2175 0.045 Uiso 1 1 calc GR
C19 C 0.0906(4) 0.3581(2) 0.4391(2) 0.0294(5) Uani 1 1 d .
H19A H 0.1390 0.3625 0.3717 0.044 Uiso 1 1 calc GR
H19B H 0.1385 0.4468 0.5019 0.044 Uiso 1 1 calc GR
H19C H -0.0322 0.3380 0.4242 0.044 Uiso 1 1 calc GR
C20 C 0.2102(3) 0.2736(3) 0.7197(2) 0.0275(5) Uani 1 1 d .
H20 H 0.2610 0.2022 0.6916 0.033 Uiso 1 1 calc R
C21 C 0.2261(4) 0.3391(3) 0.8343(2) 0.0338(6) Uani 1 1 d .
H21 H 0.2884 0.3144 0.8840 0.041 Uiso 1 1 calc R
C22 C 0.1497(4) 0.4418(3) 0.8766(2) 0.0336(6) Uani 1 1 d .
H22 H 0.1607 0.4904 0.9555 0.040 Uiso 1 1 calc R
C23 C 0.0580(3) 0.4710(2) 0.8012(2) 0.0303(6) Uani 1 1 d .
H23 H 0.0008 0.5384 0.8274 0.036 Uiso 1 1 calc R
C24 C 0.0492(3) 0.4025(2) 0.6875(2) 0.0252(5) Uani 1 1 d .
H24 H -0.0142 0.4247 0.6365 0.030 Uiso 1 1 calc R

loop_
_atom_site_aniso_label
_atom_site_aniso_U_11
_atom_site_aniso_U_22
_atom_site_aniso_U_33
_atom_site_aniso_U_23
_atom_site_aniso_U_13
_atom_site_aniso_U_12
Pd1 0.02147(9) 0.01659(8) 0.01825(9) 0.00747(6) 0.00557(6) 0.00750(6)
O1 0.0293(9) 0.0202(7) 0.0177(8) 0.0074(6) 0.0055(6) 0.0100(7)
O2 0.0406(11) 0.0263(9) 0.0226(9) 0.0012(7) 0.0077(8) 0.0129(8)
O3 0.0185(8) 0.0330(9) 0.0298(9) 0.0189(8) 0.0025(7) 0.0026(7)
O4 0.0195(8) 0.0322(9) 0.0292(9) 0.0163(7) 0.0025(7) 0.0037(7)
N1 0.0192(9) 0.0178(8) 0.0157(8) 0.0077(7) 0.0009(7) 0.0050(7)
N2 0.0226(10) 0.0183(9) 0.0228(9) 0.0076(8) 0.0064(8) 0.0054(8)
C1 0.0163(10) 0.0164(9) 0.0192(10) 0.0069(8) 0.0017(8) 0.0030(8)
C2 0.0179(11) 0.0178(10) 0.0215(10) 0.0082(8) 0.0015(8) 0.0043(8)
C3 0.0237(12) 0.0212(10) 0.0232(11) 0.0099(9) 0.0010(9) 0.0053(9)
C4 0.0293(13) 0.0303(13) 0.0328(13) 0.0196(11) 0.0013(10) 0.0089(11)
C5 0.0280(13) 0.0241(12) 0.0418(15) 0.0156(11) 0.0085(11) 0.0131(10)
C6 0.0245(12) 0.0224(11) 0.0310(13) 0.0081(10) 0.0075(10) 0.0083(10)
C7 0.0174(11) 0.0191(10) 0.0239(11) 0.0066(9) 0.0011(9) 0.0047(9)
C8 0.0199(11) 0.0214(11) 0.0193(11) 0.0044(9) 0.0020(8) 0.0043(9)
C9 0.0218(11) 0.0207(10) 0.0178(10) 0.0063(9) 0.0014(8) 0.0046(9)
C10 0.0146(10) 0.0190(10) 0.0174(10) 0.0076(8) 0.0000(8) 0.0025(8)
C11 0.0228(11) 0.0179(10) 0.0164(10) 0.0070(8) 0.0033(8) 0.0078(9)
C12 0.0225(11) 0.0198(10) 0.0200(10) 0.0068(9) 0.0040(9) 0.0070(9)
C13 0.0254(12) 0.0245(11) 0.0202(11) 0.0070(9) -0.0004(9) 0.0098(10)
C14 0.0358(14) 0.0237(11) 0.0188(11) 0.0098(9) 0.0025(9) 0.0119(10)
C15 0.0311(13) 0.0209(11) 0.0204(11) 0.0107(9) 0.0071(9) 0.0058(9)
C16 0.0219(11) 0.0194(10) 0.0210(11) 0.0070(9) 0.0020(9) 0.0066(9)
C17 0.0227(12) 0.0299(13) 0.0402(15) 0.0185(11) 0.0091(11) 0.0052(10)
C18 0.0201(12) 0.0314(13) 0.0363(14) 0.0115(11) 0.0029(10) 0.0058(10)
C19 0.0431(16) 0.0226(11) 0.0300(13) 0.0128(10) 0.0108(11) 0.0169(11)
C20 0.0353(14) 0.0269(12) 0.0236(12) 0.0106(10) 0.0101(10) 0.0123(11)
C21 0.0437(17) 0.0366(14) 0.0230(12) 0.0125(11) 0.0089(11) 0.0128(13)
C22 0.0420(16) 0.0240(12) 0.0233(12) 0.0014(10) 0.0126(11) 0.0000(11)
C23 0.0300(14) 0.0197(11) 0.0337(14) 0.0021(10) 0.0146(11) 0.0043(10)
C24 0.0233(12) 0.0200(11) 0.0288(12) 0.0050(9) 0.0066(10) 0.0058(9)

loop_
_atom_type_symbol
_atom_type_description
_atom_type_scat_dispersion_real
_atom_type_scat_dispersion_imag
_atom_type_scat_source
C C 0.0033 0.0016 'International Tables Vol C Tables 4.2.6.8 and 6.1.1.4'
H H 0.0000 0.0000 'International Tables Vol C Tables 4.2.6.8 and 6.1.1.4'
N N 0.0061 0.0033 'International Tables Vol C Tables 4.2.6.8 and 6.1.1.4'
O O 0.0106 0.0060 'International Tables Vol C Tables 4.2.6.8 and 6.1.1.4'
Pd Pd -0.9988 1.0072 'International Tables Vol C Tables 4.2.6.8 and 6.1.1.4'

loop_
_geom_angle_atom_site_label_1
_geom_angle_atom_site_label_2
_geom_angle_atom_site_label_3
_geom_angle
N1 Pd1 O1 77.98(6)
N1 Pd1 N2 174.20(7)
N2 Pd1 O1 96.39(6)
C19 Pd1 O1 171.53(8)
C19 Pd1 N1 93.99(9)
C19 Pd1 N2 91.56(9)
C1 O1 Pd1 111.93(13)
C16 O3 C17 117.33(18)
C12 O4 C18 117.59(18)
C10 N1 Pd1 117.23(14)
C10 N1 C11 117.91(18)
C11 N1 Pd1 124.78(14)
C20 N2 Pd1 115.77(16)
C24 N2 Pd1 127.11(16)
C24 N2 C20 117.0(2)
O1 C1 C2 121.33(19)
O1 C1 C10 119.80(19)
C2 C1 C10 118.87(19)
C3 C2 C1 120.1(2)
C3 C2 C7 120.2(2)
C7 C2 C1 119.72(19)
C2 C3 H3 120.1
C4 C3 C2 119.7(2)
C4 C3 H3 120.1
C3 C4 H4 120.0
C5 C4 C3 120.0(2)
C5 C4 H4 120.0
C4 C5 H5 119.7
C4 C5 C6 120.7(2)
C6 C5 H5 119.7
C5 C6 H6 119.9
C7 C6 C5 120.2(2)
C7 C6 H6 119.9
C2 C7 C8 120.78(19)
C6 C7 C2 119.2(2)
C6 C7 C8 120.1(2)
O2 C8 C7 118.5(2)
O2 C8 C9 124.1(2)
C9 C8 C7 117.4(2)
C8 C9 H9 117.9
C10 C9 C8 124.3(2)
C10 C9 H9 117.9
N1 C10 C1 112.96(19)
N1 C10 C9 128.2(2)
C9 C10 C1 118.82(19)
C12 C11 N1 119.5(2)
C16 C11 N1 121.66(19)
C16 C11 C12 118.66(19)
O4 C12 C11 114.45(19)
O4 C12 C13 124.7(2)
C13 C12 C11 120.9(2)
C12 C13 H13 120.5
C14 C13 C12 119.0(2)
C14 C13 H13 120.5
C13 C14 H14 119.1
C13 C14 C15 121.7(2)
C15 C14 H14 119.1
C14 C15 H15 120.5
C14 C15 C16 118.9(2)
C16 C15 H15 120.5
O3 C16 C11 115.20(19)
O3 C16 C15 124.1(2)
C11 C16 C15 120.7(2)
O3 C17 H17A 109.5
O3 C17 H17B 109.5
O3 C17 H17C 109.5
H17A C17 H17B 109.5
H17A C17 H17C 109.5
H17B C17 H17C 109.5
O4 C18 H18A 109.5
O4 C18 H18B 109.5
O4 C18 H18C 109.5
H18A C18 H18B 109.5
H18A C18 H18C 109.5
H18B C18 H18C 109.5
Pd1 C19 H19A 109.5
Pd1 C19 H19B 109.5
Pd1 C19 H19C 109.5
H19A C19 H19B 109.5
H19A C19 H19C 109.5
H19B C19 H19C 109.5
N2 C20 H20 118.4
N2 C20 C21 123.3(2)
C21 C20 H20 118.4
C20 C21 H21 120.5
C20 C21 C22 119.0(2)
C22 C21 H21 120.5
C21 C22 H22 121.0
C23 C22 C21 118.0(2)
C23 C22 H22 121.0
C22 C23 H23 120.1
C22 C23 C24 119.8(2)
C24 C23 H23 120.1
N2 C24 C23 122.8(2)
N2 C24 H24 118.6
C23 C24 H24 118.6

loop_
_geom_bond_atom_site_label_1
_geom_bond_atom_site_label_2
_geom_bond_distance
Pd1 O1 2.1737(15)
Pd1 N1 2.0164(18)
Pd1 N2 2.0514(19)
Pd1 C19 1.998(2)
O1 C1 1.231(3)
O2 C8 1.241(3)
O3 C16 1.373(3)
O3 C17 1.420(3)
O4 C12 1.365(3)
O4 C18 1.418(3)
N1 C10 1.333(3)
N1 C11 1.416(3)
N2 C20 1.344(3)
N2 C24 1.343(3)
C1 C2 1.464(3)
C1 C10 1.502(3)
C2 C3 1.394(3)
C2 C7 1.397(3)
C3 H3 0.9500
C3 C4 1.387(3)
C4 H4 0.9500
C4 C5 1.373(4)
C5 H5 0.9500
C5 C6 1.388(3)
C6 H6 0.9500
C6 C7 1.387(3)
C7 C8 1.510(3)
C8 C9 1.409(3)
C9 H9 0.9500
C9 C10 1.374(3)
C11 C12 1.402(3)
C11 C16 1.394(3)
C12 C13 1.388(3)
C13 H13 0.9500
C13 C14 1.378(3)
C14 H14 0.9500
C14 C15 1.384(3)
C15 H15 0.9500
C15 C16 1.395(3)
C17 H17A 0.9800
C17 H17B 0.9800
C17 H17C 0.9800
C18 H18A 0.9800
C18 H18B 0.9800
C18 H18C 0.9800
C19 H19A 0.9800
C19 H19B 0.9800
C19 H19C 0.9800
C20 H20 0.9500
C20 C21 1.374(3)
C21 H21 0.9500
C21 C22 1.388(4)
C22 H22 0.9500
C22 C23 1.372(4)
C23 H23 0.9500
C23 C24 1.374(3)
C24 H24 0.9500

loop_
_geom_torsion_atom_site_label_1
_geom_torsion_atom_site_label_2
_geom_torsion_atom_site_label_3
_geom_torsion_atom_site_label_4
_geom_torsion
Pd1 O1 C1 C2 176.67(16)
Pd1 O1 C1 C10 -3.8(2)
Pd1 N1 C10 C1 -0.1(2)
Pd1 N1 C10 C9 178.62(18)
Pd1 N1 C11 C12 -76.0(2)
Pd1 N1 C11 C16 99.1(2)
Pd1 N2 C20 C21 173.0(2)
Pd1 N2 C24 C23 -173.31(18)
O1 C1 C2 C3 -3.2(3)
O1 C1 C2 C7 175.4(2)
O1 C1 C10 N1 2.8(3)
O1 C1 C10 C9 -176.1(2)
O2 C8 C9 C10 -179.8(2)
O4 C12 C13 C14 -179.5(2)
N1 C11 C12 O4 -5.4(3)
N1 C11 C12 C13 173.9(2)
N1 C11 C16 O3 4.8(3)
N1 C11 C16 C15 -174.2(2)
N2 C20 C21 C22 1.2(4)
C1 C2 C3 C4 179.2(2)
C1 C2 C7 C6 -177.3(2)
C1 C2 C7 C8 2.0(3)
C2 C1 C10 N1 -177.64(18)
C2 C1 C10 C9 3.5(3)
C2 C3 C4 C5 -2.0(4)
C2 C7 C8 O2 179.2(2)
C2 C7 C8 C9 1.0(3)
C3 C2 C7 C6 1.2(3)
C3 C2 C7 C8 -179.5(2)
C3 C4 C5 C6 1.5(4)
C4 C5 C6 C7 0.4(4)
C5 C6 C7 C2 -1.7(4)
C5 C6 C7 C8 178.9(2)
C6 C7 C8 O2 -1.5(3)
C6 C7 C8 C9 -179.7(2)
C7 C2 C3 C4 0.6(3)
C7 C8 C9 C10 -1.7(3)
C8 C9 C10 N1 -179.2(2)
C8 C9 C10 C1 -0.6(3)
C10 N1 C11 C12 100.4(2)
C10 N1 C11 C16 -84.5(3)
C10 C1 C2 C3 177.3(2)
C10 C1 C2 C7 -4.2(3)
C11 N1 C10 C1 -176.77(18)
C11 N1 C10 C9 1.9(3)
C11 C12 C13 C14 1.3(3)
C12 C11 C16 O3 -179.99(19)
C12 C11 C16 C15 1.0(3)
C12 C13 C14 C15 -0.9(3)
C13 C14 C15 C16 0.5(3)
C14 C15 C16 O3 -179.5(2)
C14 C15 C16 C11 -0.5(3)
C16 C11 C12 O4 179.36(19)
C16 C11 C12 C13 -1.4(3)
C17 O3 C16 C11 179.9(2)
C17 O3 C16 C15 -1.1(3)
C18 O4 C12 C11 178.93(19)
C18 O4 C12 C13 -0.3(3)
C20 N2 C24 C23 2.2(3)
C20 C21 C22 C23 1.5(4)
C21 C22 C23 C24 -2.3(4)
C22 C23 C24 N2 0.5(4)
C24 N2 C20 C21 -3.0(4)
